data_7245758
loop_
_publ_author_name
'Dong, Ya-Zhuo'
'Chen, Chong-An'
'Chen, Juan'
'Cheng, Jian-Wen'
'Li, Jinhua'
'Yang, Guo-Yu'

_publ_section_title
;
 Two porous-layered borates built by B7O13(OH) clusters and AlO4/GaO4
 tetrahedra
;
_journal_name_full CrystEngComm
_journal_paper_doi 10.1039/D2CE01336C
_journal_year 2022
_chemical_formula_moiety 'Al B7 H3 K2.5 Na0.5 O15'
_chemical_formula_sum 'Al B7 H3 K2.5 Na0.5 O15'
_chemical_formula_weight 454.92
_space_group_crystal_system triclinic
_space_group_IT_number 2
_space_group_name_Hall '-P 1'
_space_group_name_H-M_alt 'P -1'
_atom_sites_solution_hydrogens difmap
_audit_block_doi 10.5517/ccdc.csd.cc2c9d69
_audit_creation_method SHELXL-2013
_audit_update_record
;
2022-09-09 deposited with the CCDC.	2022-10-31 downloaded from the CCDC.
;
_cell_angle_alpha 102.480(7)
_cell_angle_beta 102.285(6)
_cell_angle_gamma 99.917(6)
_cell_formula_units_Z 2
_cell_length_a 7.0328(5)
_cell_length_b 10.1025(8)
_cell_length_c 10.5133(9)
_cell_measurement_reflns_used 2400
_cell_measurement_temperature 293(2)
_cell_measurement_theta_max 29.2260
_cell_measurement_theta_min 4.1070
_cell_volume 693.72(10)
_computing_structure_refinement 'SHELXL-2013 (Sheldrick, 2013)'
_diffrn_ambient_temperature 293(2)
_diffrn_measured_fraction_theta_full 0.966
_diffrn_measured_fraction_theta_max 0.998
_diffrn_measurement_device_type 'Xcalibur, Atlas, Gemini ultra'
_diffrn_radiation_type MoK\a
_diffrn_radiation_wavelength 0.71073
_diffrn_reflns_av_R_equivalents 0.0297
_diffrn_reflns_av_unetI/netI 0.0380
_diffrn_reflns_Laue_measured_fraction_full 0.966
_diffrn_reflns_Laue_measured_fraction_max 0.998
_diffrn_reflns_limit_h_max 8
_diffrn_reflns_limit_h_min -8
_diffrn_reflns_limit_k_max 11
_diffrn_reflns_limit_k_min -11
_diffrn_reflns_limit_l_max 10
_diffrn_reflns_limit_l_min -12
_diffrn_reflns_number 5677
_diffrn_reflns_point_group_measured_fraction_full 0.966
_diffrn_reflns_point_group_measured_fraction_max 0.998
_diffrn_reflns_theta_full 25.242
_diffrn_reflns_theta_max 24.989
_diffrn_reflns_theta_min 3.753
_exptl_absorpt_coefficient_mu 0.994
_exptl_crystal_density_diffrn 2.178
_exptl_crystal_description block
_exptl_crystal_F_000 448
_refine_diff_density_max 1.611
_refine_diff_density_min -0.648
_refine_diff_density_rms 0.114
_refine_ls_extinction_coef 0.034(5)
_refine_ls_extinction_expression Fc^*^=kFc[1+0.001xFc^2^\l^3^/sin(2\q)]^-1/4^
_refine_ls_extinction_method SHELXL
_refine_ls_goodness_of_fit_ref 1.099
_refine_ls_hydrogen_treatment mixed
_refine_ls_matrix_type full
_refine_ls_number_parameters 246
_refine_ls_number_reflns 2435
_refine_ls_number_restraints 12
_refine_ls_restrained_S_all 1.108
_refine_ls_R_factor_all 0.0516
_refine_ls_R_factor_gt 0.0461
_refine_ls_shift/su_max 0.000
_refine_ls_shift/su_mean 0.000
_refine_ls_structure_factor_coef Fsqd
_refine_ls_weighting_details
;
 w=1/[\s^2^(Fo^2^)+(0.0700P)^2^+2.3786P]
 where P=(Fo^2^+2Fc^2^)/3
;
_refine_ls_weighting_scheme calc
_refine_ls_wR_factor_gt 0.1387
_refine_ls_wR_factor_ref 0.1425
_reflns_Friedel_coverage 0.000
_reflns_number_gt 2155
_reflns_number_total 2435
_reflns_threshold_expression 'I > 2\s(I)'
_cod_data_source_file d2ce01336c2.cif
_cod_data_source_block A
_cod_original_formula_sum 'H3 Al B7 K2.50 Na0.50 O15'
_cod_database_code 7245758
_shelx_space_group_comment
;
The symmetry employed for this shelxl refinement is uniquely defined
by the following loop, which should always be used as a source of
symmetry information in preference to the above space-group names.
They are only intended as comments.
;
_shelxl_version_number 2013-2

loop_
_space_group_symop_operation_xyz
'x, y, z'
'-x, -y, -z'

loop_
_atom_site_label
_atom_site_type_symbol
_atom_site_fract_x
_atom_site_fract_y
_atom_site_fract_z
_atom_site_U_iso_or_equiv
_atom_site_adp_type
_atom_site_occupancy
_atom_site_site_symmetry_order
_atom_site_calc_flag
_atom_site_refinement_flags_posn
_atom_site_refinement_flags_adp
_atom_site_refinement_flags_occupancy
_atom_site_disorder_assembly
_atom_site_disorder_group
Al Al 0.28041(16) 0.20281(11) 0.15210(11) 0.0103(3) Uani 1 1 d . . . . .
K1 K 0.6900(3) 0.3845(2) 0.4528(2) 0.0241(5) Uani 0.5 1 d . . P . .
K2 K 0.79920(16) 0.57997(11) 0.11564(10) 0.0300(3) Uani 1 1 d . . . . .
K3 K 0.23983(13) 1.02508(9) -0.19583(9) 0.0202(3) Uani 1 1 d . . . . .
Na Na 0.5000 1.0000 0.5000 0.0333(7) Uani 1 2 d S . P . .
B1 B 0.0853(6) 0.8061(5) 0.0278(4) 0.0134(9) Uani 1 1 d . . . . .
B2 B 0.3903(6) 0.8025(5) -0.0433(4) 0.0149(9) Uani 1 1 d . . . . .
B3 B 0.3543(6) 0.7157(5) 0.1580(5) 0.0154(9) Uani 1 1 d . . . . .
B4 B 0.4008(7) 0.5106(5) 0.2437(5) 0.0150(9) Uani 1 1 d . . . . .
B5 B 0.6198(6) 0.7436(5) 0.3696(4) 0.0140(9) Uani 1 1 d . . . . .
B6 B 0.8083(6) 0.8494(5) 0.6126(4) 0.0124(9) Uani 1 1 d . . . . .
B7 B 0.9898(7) 0.8274(5) 0.4420(5) 0.0164(9) Uani 1 1 d . . . . .
O1 O 0.4821(4) 0.7981(3) 0.2872(3) 0.0136(6) Uani 1 1 d . . . . .
O2 O 0.6351(4) 0.8072(3) 0.5137(3) 0.0148(6) Uani 1 1 d . . . . .
O3 O 0.8216(4) 0.7770(3) 0.3429(3) 0.0162(6) Uani 1 1 d . . . . .
O4 O 0.8177(4) 0.8871(3) 0.7447(3) 0.0155(6) Uani 1 1 d . . . . .
O5 O -0.1046(4) 0.8199(3) 0.0013(3) 0.0147(6) Uani 1 1 d . . . . .
O6 O 0.9903(4) 0.8583(3) 0.5763(3) 0.0204(7) Uani 1 1 d . . . . .
O7 O 0.4517(4) 0.7330(3) 0.0477(3) 0.0191(7) Uani 1 1 d . U . . .
O8 O 0.5056(4) 0.8481(3) -0.1198(3) 0.0201(7) Uani 1 1 d . . . . .
O9 O 0.2016(4) 0.8323(3) -0.0589(3) 0.0209(7) Uani 1 1 d . . . . .
O10 O 0.1615(4) 0.7599(3) 0.1357(3) 0.0185(7) Uani 1 1 d . . . . .
O11 O 0.3054(5) 0.5661(3) 0.1489(3) 0.0234(7) Uani 1 1 d . . . . .
O12 O 1.1746(4) 0.8540(4) 0.4183(3) 0.0252(7) Uani 1 1 d . . . . .
O13 O 0.5599(4) 0.5914(3) 0.3451(3) 0.0240(7) Uani 1 1 d . . . . .
O14 O 0.3431(5) 0.3756(3) 0.2403(3) 0.0262(7) Uani 1 1 d . . . . .
O1W O 0.9723(6) 0.4525(5) 0.3138(5) 0.0549(11) Uani 1 1 d . U . . .
H1WA H 1.0040 0.3793 0.2760 0.066 Uiso 1 1 d R U . . .
H1WB H 0.8900 0.4507 0.3693 0.066 Uiso 1 1 d R U . . .
H12 H 1.150(8) 0.828(6) 0.339(7) 0.034(16) Uiso 1 1 d . . . . .

loop_
_atom_site_aniso_label
_atom_site_aniso_U_11
_atom_site_aniso_U_22
_atom_site_aniso_U_33
_atom_site_aniso_U_23
_atom_site_aniso_U_13
_atom_site_aniso_U_12
Al 0.0096(6) 0.0117(6) 0.0103(6) 0.0042(4) 0.0026(4) 0.0026(4)
K1 0.0205(9) 0.0365(11) 0.0278(10) 0.0258(9) 0.0112(8) 0.0114(8)
K2 0.0388(6) 0.0247(6) 0.0210(5) -0.0020(4) 0.0128(4) -0.0031(4)
K3 0.0226(5) 0.0187(5) 0.0167(5) 0.0054(4) 0.0018(4) 0.0009(4)
Na 0.0152(12) 0.0241(14) 0.0619(19) 0.0140(13) 0.0073(12) 0.0079(10)
B1 0.012(2) 0.016(2) 0.010(2) 0.0032(17) 0.0016(16) 0.0002(17)
B2 0.011(2) 0.019(2) 0.015(2) 0.0052(18) 0.0031(17) 0.0039(17)
B3 0.013(2) 0.020(2) 0.014(2) 0.0058(18) 0.0040(17) 0.0035(18)
B4 0.015(2) 0.015(2) 0.014(2) 0.0019(17) 0.0038(17) 0.0024(17)
B5 0.013(2) 0.015(2) 0.012(2) 0.0021(17) 0.0021(17) 0.0025(17)
B6 0.013(2) 0.013(2) 0.012(2) 0.0060(17) 0.0032(17) 0.0043(16)
B7 0.017(2) 0.018(2) 0.015(2) 0.0025(18) 0.0052(18) 0.0062(18)
O1 0.0145(13) 0.0135(14) 0.0121(14) 0.0037(11) 0.0005(11) 0.0046(11)
O2 0.0108(13) 0.0207(15) 0.0125(14) 0.0043(11) 0.0027(11) 0.0029(11)
O3 0.0137(14) 0.0222(15) 0.0107(13) 0.0002(11) 0.0028(11) 0.0043(11)
O4 0.0169(14) 0.0175(14) 0.0115(14) 0.0038(11) 0.0049(11) 0.0009(11)
O5 0.0102(13) 0.0228(15) 0.0127(14) 0.0059(11) 0.0032(10) 0.0059(11)
O6 0.0096(13) 0.0374(18) 0.0115(14) 0.0032(12) 0.0022(11) 0.0032(12)
O7 0.0170(14) 0.0320(17) 0.0156(14) 0.0124(13) 0.0071(11) 0.0137(12)
O8 0.0138(14) 0.0314(17) 0.0233(16) 0.0156(13) 0.0094(12) 0.0101(12)
O9 0.0129(14) 0.0371(18) 0.0232(16) 0.0200(14) 0.0093(12) 0.0122(12)
O10 0.0110(13) 0.0337(17) 0.0154(14) 0.0127(13) 0.0038(11) 0.0086(12)
O11 0.0301(17) 0.0166(15) 0.0151(15) 0.0025(12) -0.0048(12) -0.0013(13)
O12 0.0151(15) 0.0382(19) 0.0181(17) -0.0016(14) 0.0083(13) 0.0020(13)
O13 0.0230(16) 0.0119(15) 0.0293(17) 0.0067(13) -0.0090(13) 0.0019(12)
O14 0.0354(18) 0.0119(15) 0.0253(17) 0.0025(12) 0.0021(14) -0.0002(13)
O1W 0.0566(18) 0.0585(19) 0.0571(18) 0.0139(15) 0.0245(15) 0.0218(15)

loop_
_atom_type_symbol
_atom_type_description
_atom_type_scat_dispersion_real
_atom_type_scat_dispersion_imag
_atom_type_scat_source
Al Al 0.0645 0.0514 'International Tables Vol C Tables 4.2.6.8 and 6.1.1.4'
B B 0.0013 0.0007 'International Tables Vol C Tables 4.2.6.8 and 6.1.1.4'
H H 0.0000 0.0000 'International Tables Vol C Tables 4.2.6.8 and 6.1.1.4'
K K 0.2009 0.2494 'International Tables Vol C Tables 4.2.6.8 and 6.1.1.4'
Na Na 0.0362 0.0249 'International Tables Vol C Tables 4.2.6.8 and 6.1.1.4'
O O 0.0106 0.0060 'International Tables Vol C Tables 4.2.6.8 and 6.1.1.4'

loop_
_geom_angle_atom_site_label_1
_geom_angle_atom_site_label_2
_geom_angle_atom_site_label_3
_geom_angle
_geom_angle_site_symmetry_1
_geom_angle_site_symmetry_3
_geom_angle_publ_flag
O14 Al O4 105.54(15) . 2_666 ?
O14 Al O8 109.34(16) . 2_665 ?
O4 Al O8 111.48(14) 2_666 2_665 ?
O14 Al O5 109.41(15) . 2_565 ?
O4 Al O5 111.66(14) 2_666 2_565 ?
O8 Al O5 109.32(14) 2_665 2_565 ?
O14 Al K3 133.28(12) . 1_545 ?
O4 Al K3 120.15(10) 2_666 1_545 ?
O8 Al K3 63.97(10) 2_665 1_545 ?
O5 Al K3 46.35(9) 2_565 1_545 ?
O14 Al K1 50.98(11) . . ?
O4 Al K1 86.09(10) 2_666 . ?
O8 Al K1 73.89(11) 2_665 . ?
O5 Al K1 157.88(11) 2_565 . ?
K3 Al K1 135.95(4) 1_545 . ?
O14 Al K2 73.08(11) . 2_665 ?
O4 Al K2 148.86(10) 2_666 2_665 ?
O8 Al K2 97.72(10) 2_665 2_665 ?
O5 Al K2 45.15(9) 2_565 2_665 ?
K3 Al K2 63.04(3) 1_545 2_665 ?
K1 Al K2 113.17(4) . 2_665 ?
O13 K1 O1W 77.37(13) . . ?
O13 K1 O2 111.74(10) . 2_666 ?
O1W K1 O2 150.95(14) . 2_666 ?
O13 K1 O14 48.10(9) . . ?
O1W K1 O14 95.88(12) . . ?
O2 K1 O14 74.10(9) 2_666 . ?
O13 K1 O1W 102.32(13) . 2_766 ?
O1W K1 O1W 81.14(14) . 2_766 ?
O2 K1 O1W 121.16(12) 2_666 2_766 ?
O14 K1 O1W 149.64(13) . 2_766 ?
O13 K1 O13 93.59(10) . 2_666 ?
O1W K1 O13 161.28(14) . 2_666 ?
O2 K1 O13 47.72(8) 2_666 2_666 ?
O14 K1 O13 89.86(10) . 2_666 ?
O1W K1 O13 84.91(11) 2_766 2_666 ?
O13 K1 O12 177.82(11) . 2_766 ?
O1W K1 O12 104.81(12) . 2_766 ?
O2 K1 O12 66.35(8) 2_666 2_766 ?
O14 K1 O12 131.12(11) . 2_766 ?
O1W K1 O12 78.15(12) 2_766 2_766 ?
O13 K1 O12 84.32(9) 2_666 2_766 ?
O13 K1 B4 24.17(10) . . ?
O1W K1 B4 84.46(13) . . ?
O2 K1 B4 94.27(11) 2_666 . ?
O14 K1 B4 24.10(10) . . ?
O1W K1 B4 126.45(14) 2_766 . ?
O13 K1 B4 93.95(11) 2_666 . ?
O12 K1 B4 155.18(12) 2_766 . ?
O13 K1 B4 96.92(12) . 2_666 ?
O1W K1 B4 139.93(14) . 2_666 ?
O2 K1 B4 68.18(10) 2_666 2_666 ?
O14 K1 B4 109.68(11) . 2_666 ?
O1W K1 B4 61.11(12) 2_766 2_666 ?
O13 K1 B4 23.84(9) 2_666 2_666 ?
O12 K1 B4 81.42(11) 2_766 2_666 ?
B4 K1 B4 106.50(11) . 2_666 ?
O13 K1 B5 112.02(11) . 2_666 ?
O1W K1 B5 170.50(14) . 2_666 ?
O2 K1 B5 25.40(9) 2_666 2_666 ?
O14 K1 B5 89.84(11) . 2_666 ?
O1W K1 B5 97.71(12) 2_766 2_666 ?
O13 K1 B5 25.46(9) 2_666 2_666 ?
O12 K1 B5 65.80(10) 2_766 2_666 ?
B4 K1 B5 103.56(12) . 2_666 ?
B4 K1 B5 43.02(11) 2_666 2_666 ?
O13 K1 B7 159.38(12) . 2_766 ?
O1W K1 B7 82.75(13) . 2_766 ?
O2 K1 B7 88.38(10) 2_666 2_766 ?
O14 K1 B7 141.07(12) . 2_766 ?
O1W K1 B7 68.89(12) 2_766 2_766 ?
O13 K1 B7 103.80(10) 2_666 2_766 ?
O12 K1 B7 22.72(9) 2_766 2_766 ?
B4 K1 B7 158.02(13) . 2_766 ?
B4 K1 B7 94.75(12) 2_666 2_766 ?
B5 K1 B7 88.03(11) 2_666 2_766 ?
O13 K1 Al 74.08(7) . . ?
O1W K1 Al 95.95(11) . . ?
O2 K1 Al 62.60(7) 2_666 . ?
O14 K1 Al 27.35(6) . . ?
O1W K1 Al 175.85(11) 2_766 . ?
O13 K1 Al 97.27(7) 2_666 . ?
O12 K1 Al 105.53(8) 2_766 . ?
B4 K1 Al 50.01(9) . . ?
B4 K1 Al 120.93(9) 2_666 . ?
B5 K1 Al 85.64(9) 2_666 . ?
B7 K1 Al 113.81(10) 2_766 . ?
O13 K1 H1WB 74.3 . . ?
O1W K1 H1WB 6.0 . . ?
O2 K1 H1WB 156.9 2_666 . ?
O14 K1 H1WB 97.3 . . ?
O1W K1 H1WB 76.9 2_766 . ?
O13 K1 H1WB 155.3 2_666 . ?
O12 K1 H1WB 107.8 2_766 . ?
B4 K1 H1WB 83.7 . . ?
B4 K1 H1WB 134.5 2_666 . ?
B5 K1 H1WB 172.7 2_666 . ?
B7 K1 H1WB 85.3 2_766 . ?
Al K1 H1WB 99.9 . . ?
O3 K2 O11 160.53(10) . 2_665 ?
O3 K2 O10 80.40(9) . 1_655 ?
O11 K2 O10 101.81(9) 2_665 1_655 ?
O3 K2 O1W 80.30(11) . . ?
O11 K2 O1W 118.53(12) 2_665 . ?
O10 K2 O1W 94.02(11) 1_655 . ?
O3 K2 O5 84.85(8) . 1_655 ?
O11 K2 O5 82.65(9) 2_665 1_655 ?
O10 K2 O5 47.85(8) 1_655 1_655 ?
O1W K2 O5 141.07(11) . 1_655 ?
O3 K2 O7 72.59(8) . . ?
O11 K2 O7 88.52(9) 2_665 . ?
O10 K2 O7 108.34(9) 1_655 . ?
O1W K2 O7 140.84(11) . . ?
O5 K2 O7 64.36(7) 1_655 . ?
O3 K2 B1 89.13(10) . 1_655 ?
O11 K2 B1 85.77(10) 2_665 1_655 ?
O10 K2 B1 25.07(10) 1_655 1_655 ?
O1W K2 B1 118.79(12) . 1_655 ?
O5 K2 B1 24.79(10) 1_655 1_655 ?
O7 K2 B1 88.95(10) . 1_655 ?
O3 K2 O13 46.77(8) . . ?
O11 K2 O13 131.72(9) 2_665 . ?
O10 K2 O13 125.86(8) 1_655 . ?
O1W K2 O13 69.73(10) . . ?
O5 K2 O13 122.15(8) 1_655 . ?
O7 K2 O13 71.11(7) . . ?
B1 K2 O13 134.87(10) 1_655 . ?
O3 K2 O7 139.18(8) . 2_665 ?
O11 K2 O7 46.08(8) 2_665 2_665 ?
O10 K2 O7 138.84(8) 1_655 2_665 ?
O1W K2 O7 85.08(11) . 2_665 ?
O5 K2 O7 127.16(8) 1_655 2_665 ?
O7 K2 O7 97.24(8) . 2_665 ?
B1 K2 O7 130.92(10) 1_655 2_665 ?
O13 K2 O7 92.41(7) . 2_665 ?
O3 K2 B4 67.51(10) . . ?
O11 K2 B4 108.22(11) 2_665 . ?
O10 K2 B4 147.90(10) 1_655 . ?
O1W K2 B4 81.61(12) . . ?
O5 K2 B4 124.91(10) 1_655 . ?
O7 K2 B4 62.25(9) . . ?
B1 K2 B4 146.74(12) 1_655 . ?
O13 K2 B4 23.62(9) . . ?
O7 K2 B4 72.79(9) 2_665 . ?
O3 K2 B5 25.11(9) . . ?
O11 K2 B5 143.86(11) 2_665 . ?
O10 K2 B5 105.07(10) 1_655 . ?
O1W K2 B5 83.30(12) . . ?
O5 K2 B5 97.91(10) 1_655 . ?
O7 K2 B5 60.35(9) . . ?
B1 K2 B5 109.66(11) 1_655 . ?
O13 K2 B5 25.41(9) . . ?
O7 K2 B5 115.62(9) 2_665 . ?
B4 K2 B5 42.91(11) . . ?
O3 K2 B3 163.79(10) . 2_665 ?
O11 K2 B3 23.40(10) 2_665 2_665 ?
O10 K2 B3 115.81(10) 1_655 2_665 ?
O1W K2 B3 97.53(12) . 2_665 ?
O5 K2 B3 105.91(9) 1_655 2_665 ?
O7 K2 B3 100.77(10) . 2_665 ?
B1 K2 B3 105.75(11) 1_655 2_665 ?
O13 K2 B3 117.33(9) . 2_665 ?
O7 K2 B3 25.24(8) 2_665 2_665 ?
B4 K2 B3 96.29(11) . 2_665 ?
B5 K2 B3 138.89(11) . 2_665 ?
O6 K3 O9 93.60(10) 1_454 . ?
O6 K3 O5 121.73(9) 1_454 2_575 ?
O9 K3 O5 84.62(9) . 2_575 ?
O6 K3 O3 80.43(9) 1_454 2_675 ?
O9 K3 O3 165.68(9) . 2_675 ?
O5 K3 O3 87.48(8) 2_575 2_675 ?
O6 K3 O7 152.47(9) 1_454 2_675 ?
O9 K3 O7 112.62(9) . 2_675 ?
O5 K3 O7 71.19(8) 2_575 2_675 ?
O3 K3 O7 75.80(8) 2_675 2_675 ?
O6 K3 O1 103.72(8) 1_454 2_675 ?
O9 K3 O1 144.60(8) . 2_675 ?
O5 K3 O1 110.60(8) 2_575 2_675 ?
O3 K3 O1 49.69(8) 2_675 2_675 ?
O7 K3 O1 49.72(8) 2_675 2_675 ?
O6 K3 O8 101.63(10) 1_454 . ?
O9 K3 O8 49.55(8) . . ?
O5 K3 O8 119.08(8) 2_575 . ?
O3 K3 O8 144.30(8) 2_675 . ?
O7 K3 O8 89.99(8) 2_675 . ?
O1 K3 O8 96.25(8) 2_675 . ?
O6 K3 O4 49.37(8) 1_454 1_454 ?
O9 K3 O4 70.60(8) . 1_454 ?
O5 K3 O4 76.08(8) 2_575 1_454 ?
O3 K3 O4 95.91(8) 2_675 1_454 ?
O7 K3 O4 146.46(9) 2_675 1_454 ?
O1 K3 O4 142.84(8) 2_675 1_454 ?
O8 K3 O4 112.60(8) . 1_454 ?
O6 K3 B2 166.80(11) 1_454 2_675 ?
O9 K3 B2 87.64(11) . 2_675 ?
O5 K3 B2 71.47(10) 2_575 2_675 ?
O3 K3 B2 101.16(10) 2_675 2_675 ?
O7 K3 B2 25.37(10) 2_675 2_675 ?
O1 K3 B2 68.79(10) 2_675 2_675 ?
O8 K3 B2 69.35(11) . 2_675 ?
O4 K3 B2 142.35(10) 1_454 2_675 ?
O6 K3 B2 101.57(11) 1_454 . ?
O9 K3 B2 25.18(10) . . ?
O5 K3 B2 100.35(10) 2_575 . ?
O3 K3 B2 169.00(10) 2_675 . ?
O7 K3 B2 99.29(10) 2_675 . ?
O1 K3 B2 119.67(10) 2_675 . ?
O8 K3 B2 24.76(10) . . ?
O4 K3 B2 93.49(10) 1_454 . ?
B2 K3 B2 74.43(13) 2_675 . ?
O6 K3 B6 25.38(10) 1_454 1_454 ?
O9 K3 B6 84.74(10) . 1_454 ?
O5 K3 B6 97.19(10) 2_575 1_454 ?
O3 K3 B6 84.42(10) 2_675 1_454 ?
O7 K3 B6 157.26(10) 2_675 1_454 ?
O1 K3 B6 122.67(9) 2_675 1_454 ?
O8 K3 B6 112.73(10) . 1_454 ?
O4 K3 B6 24.57(9) 1_454 1_454 ?
B2 K3 B6 166.92(12) 2_675 1_454 ?
B2 K3 B6 102.07(11) . 1_454 ?
O6 K3 O8 162.58(9) 1_454 2_675 ?
O9 K3 O8 69.22(9) . 2_675 ?
O5 K3 O8 55.91(7) 2_575 2_675 ?
O3 K3 O8 115.57(8) 2_675 2_675 ?
O7 K3 O8 44.83(7) 2_675 2_675 ?
O1 K3 O8 92.49(7) 2_675 2_675 ?
O8 K3 O8 69.81(10) . 2_675 ?
O4 K3 O8 118.64(7) 1_454 2_675 ?
B2 K3 O8 24.20(10) 2_675 2_675 ?
B2 K3 O8 64.13(10) . 2_675 ?
B6 K3 O8 143.02(9) 1_454 2_675 ?
O2 Na O2 180.0 . 2_676 ?
O2 Na O12 89.75(11) . 2_776 ?
O2 Na O12 90.25(11) 2_676 2_776 ?
O2 Na O12 90.25(11) . 1_455 ?
O2 Na O12 89.75(11) 2_676 1_455 ?
O12 Na O12 180.00(16) 2_776 1_455 ?
O2 Na O1 56.47(8) . . ?
O2 Na O1 123.53(8) 2_676 . ?
O12 Na O1 110.34(10) 2_776 . ?
O12 Na O1 69.66(10) 1_455 . ?
O2 Na O1 123.53(8) . 2_676 ?
O2 Na O1 56.47(8) 2_676 2_676 ?
O12 Na O1 69.66(10) 2_776 2_676 ?
O12 Na O1 110.34(10) 1_455 2_676 ?
O1 Na O1 180.0 . 2_676 ?
O2 Na B5 29.01(11) . . ?
O2 Na B5 150.99(11) 2_676 . ?
O12 Na B5 96.71(12) 2_776 . ?
O12 Na B5 83.29(12) 1_455 . ?
O1 Na B5 28.28(10) . . ?
O1 Na B5 151.72(10) 2_676 . ?
O2 Na B5 150.99(11) . 2_676 ?
O2 Na B5 29.01(11) 2_676 2_676 ?
O12 Na B5 83.29(12) 2_776 2_676 ?
O12 Na B5 96.71(12) 1_455 2_676 ?
O1 Na B5 151.72(10) . 2_676 ?
O1 Na B5 28.28(10) 2_676 2_676 ?
B5 Na B5 180.0 . 2_676 ?
O2 Na B6 25.04(11) . . ?
O2 Na B6 154.96(11) 2_676 . ?
O12 Na B6 67.82(12) 2_776 . ?
O12 Na B6 112.18(12) 1_455 . ?
O1 Na B6 77.35(10) . . ?
O1 Na B6 102.65(10) 2_676 . ?
B5 Na B6 49.17(12) . . ?
B5 Na B6 130.83(12) 2_676 . ?
O2 Na B6 154.96(11) . 2_676 ?
O2 Na B6 25.04(11) 2_676 2_676 ?
O12 Na B6 112.18(12) 2_776 2_676 ?
O12 Na B6 67.82(12) 1_455 2_676 ?
O1 Na B6 102.65(10) . 2_676 ?
O1 Na B6 77.35(10) 2_676 2_676 ?
B5 Na B6 130.83(12) . 2_676 ?
B5 Na B6 49.17(12) 2_676 2_676 ?
B6 Na B6 180.0 . 2_676 ?
O2 Na K3 100.42(6) . 1_556 ?
O2 Na K3 79.58(7) 2_676 1_556 ?
O12 Na K3 108.46(8) 2_776 1_556 ?
O12 Na K3 71.54(8) 1_455 1_556 ?
O1 Na K3 133.94(6) . 1_556 ?
O1 Na K3 46.06(6) 2_676 1_556 ?
B5 Na K3 123.88(8) . 1_556 ?
B5 Na K3 56.12(9) 2_676 1_556 ?
B6 Na K3 95.53(8) . 1_556 ?
B6 Na K3 84.47(8) 2_676 1_556 ?
O2 Na K3 79.58(6) . 2_675 ?
O2 Na K3 100.42(7) 2_676 2_675 ?
O12 Na K3 71.54(8) 2_776 2_675 ?
O12 Na K3 108.46(8) 1_455 2_675 ?
O1 Na K3 46.06(6) . 2_675 ?
O1 Na K3 133.94(6) 2_676 2_675 ?
B5 Na K3 56.12(8) . 2_675 ?
B5 Na K3 123.88(9) 2_676 2_675 ?
B6 Na K3 84.47(8) . 2_675 ?
B6 Na K3 95.53(8) 2_676 2_675 ?
K3 Na K3 180.0 1_556 2_675 ?
O5 B1 O10 120.5(4) . . ?
O5 B1 O9 119.9(4) . . ?
O10 B1 O9 119.6(4) . . ?
O5 B1 K2 68.0(2) . 1_455 ?
O10 B1 K2 60.9(2) . 1_455 ?
O9 B1 K2 147.4(3) . 1_455 ?
O7 B2 O8 122.9(4) . . ?
O7 B2 O9 119.5(4) . . ?
O8 B2 O9 117.6(4) . . ?
O7 B2 K3 65.6(2) . 2_675 ?
O8 B2 K3 83.2(2) . 2_675 ?
O9 B2 K3 122.8(3) . 2_675 ?
O7 B2 K3 165.8(3) . . ?
O8 B2 K3 64.4(2) . . ?
O9 B2 K3 54.6(2) . . ?
K3 B2 K3 105.57(13) 2_675 . ?
O1 B3 O11 113.2(3) . . ?
O1 B3 O10 108.9(3) . . ?
O11 B3 O10 106.6(3) . . ?
O1 B3 O7 110.6(3) . . ?
O11 B3 O7 107.1(3) . . ?
O10 B3 O7 110.3(3) . . ?
O1 B3 K3 56.35(18) . 2_675 ?
O11 B3 K3 139.4(3) . 2_675 ?
O10 B3 K3 113.9(2) . 2_675 ?
O7 B3 K3 56.08(18) . 2_675 ?
O1 B3 K2 152.9(3) . 2_665 ?
O11 B3 K2 47.49(18) . 2_665 ?
O10 B3 K2 96.3(2) . 2_665 ?
O7 B3 K2 67.8(2) . 2_665 ?
K3 B3 K2 122.26(13) 2_675 2_665 ?
O14 B4 O11 121.6(4) . . ?
O14 B4 O13 118.2(4) . . ?
O11 B4 O13 120.3(4) . . ?
O14 B4 K1 62.1(2) . . ?
O11 B4 K1 171.2(3) . . ?
O13 B4 K1 56.7(2) . . ?
O14 B4 K1 92.0(3) . 2_666 ?
O11 B4 K1 113.3(3) . 2_666 ?
O13 B4 K1 64.0(2) . 2_666 ?
K1 B4 K1 73.50(11) . 2_666 ?
O14 B4 K2 113.6(3) . . ?
O11 B4 K2 85.3(2) . . ?
O13 B4 K2 71.0(2) . . ?
K1 B4 K2 85.98(11) . . ?
K1 B4 K2 134.73(14) 2_666 . ?
O1 B5 O13 113.0(3) . . ?
O1 B5 O2 109.2(3) . . ?
O13 B5 O2 107.8(3) . . ?
O1 B5 O3 109.9(3) . . ?
O13 B5 O3 107.5(3) . . ?
O2 B5 O3 109.4(3) . . ?
O1 B5 Na 61.84(19) . . ?
O13 B5 Na 139.1(3) . . ?
O2 B5 Na 49.44(17) . . ?
O3 B5 Na 112.2(2) . . ?
O1 B5 K3 56.59(18) . 2_675 ?
O13 B5 K3 137.5(3) . 2_675 ?
O2 B5 K3 114.5(2) . 2_675 ?
O3 B5 K3 54.63(18) . 2_675 ?
Na B5 K3 76.83(10) . 2_675 ?
O1 B5 K2 96.2(2) . . ?
O13 B5 K2 69.5(2) . . ?
O2 B5 K2 152.7(3) . . ?
O3 B5 K2 50.17(17) . . ?
Na B5 K2 147.66(15) . . ?
K3 B5 K2 71.07(9) 2_675 . ?
O1 B5 K1 98.3(2) . 2_666 ?
O13 B5 K1 62.2(2) . 2_666 ?
O2 B5 K1 55.87(18) . 2_666 ?
O3 B5 K1 151.6(3) . 2_666 ?
Na B5 K1 77.98(10) . 2_666 ?
K3 B5 K1 150.91(15) 2_675 2_666 ?
K2 B5 K1 131.47(14) . 2_666 ?
O4 B6 O2 123.9(4) . . ?
O4 B6 O6 117.3(3) . . ?
O2 B6 O6 118.8(3) . . ?
O4 B6 Na 101.1(2) . . ?
O2 B6 Na 46.62(18) . . ?
O6 B6 Na 120.9(3) . . ?
O4 B6 K3 65.0(2) . 1_656 ?
O2 B6 K3 162.6(3) . 1_656 ?
O6 B6 K3 54.37(19) . 1_656 ?
Na B6 K3 120.05(14) . 1_656 ?
O3 B7 O12 122.7(4) . . ?
O3 B7 O6 122.5(4) . . ?
O12 B7 O6 114.7(4) . . ?
O3 B7 K3 49.2(2) . 2_675 ?
O12 B7 K3 95.4(3) . 2_675 ?
O6 B7 K3 127.0(3) . 2_675 ?
O3 B7 K1 122.7(3) . 2_766 ?
O12 B7 K1 64.5(2) . 2_766 ?
O6 B7 K1 82.0(2) . 2_766 ?
K3 B7 K1 150.75(15) 2_675 2_766 ?
B5 O1 B3 122.3(3) . . ?
B5 O1 Na 89.9(2) . . ?
B3 O1 Na 143.1(2) . . ?
B5 O1 K3 99.0(2) . 2_675 ?
B3 O1 K3 99.0(2) . 2_675 ?
Na O1 K3 92.48(8) . 2_675 ?
B6 O2 B5 124.4(3) . . ?
B6 O2 Na 108.3(2) . . ?
B5 O2 Na 101.6(2) . . ?
B6 O2 K1 118.5(2) . 2_666 ?
B5 O2 K1 98.7(2) . 2_666 ?
Na O2 K1 102.17(10) . 2_666 ?
B7 O3 B5 122.5(3) . . ?
B7 O3 K2 122.0(2) . . ?
B5 O3 K2 104.7(2) . . ?
B7 O3 K3 109.8(3) . 2_675 ?
B5 O3 K3 99.6(2) . 2_675 ?
K2 O3 K3 91.61(8) . 2_675 ?
B6 O4 Al 131.5(3) . 2_666 ?
B6 O4 K3 90.4(2) . 1_656 ?
Al O4 K3 123.55(13) 2_666 1_656 ?
B1 O5 Al 131.1(3) . 2_565 ?
B1 O5 K3 120.4(2) . 2_575 ?
Al O5 K3 106.04(12) 2_565 2_575 ?
B1 O5 K2 87.2(2) . 1_455 ?
Al O5 K2 110.10(12) 2_565 1_455 ?
K3 O5 K2 87.93(8) 2_575 1_455 ?
B7 O6 B6 119.8(3) . . ?
B7 O6 K3 135.4(3) . 1_656 ?
B6 O6 K3 100.3(2) . 1_656 ?
B2 O7 B3 123.5(3) . . ?
B2 O7 K3 89.1(2) . 2_675 ?
B3 O7 K3 98.3(2) . 2_675 ?
B2 O7 K2 137.0(2) . . ?
B3 O7 K2 99.4(2) . . ?
K3 O7 K2 82.43(7) 2_675 . ?
B2 O7 K2 99.8(2) . 2_665 ?
B3 O7 K2 87.0(2) . 2_665 ?
K3 O7 K2 164.91(11) 2_675 2_665 ?
K2 O7 K2 82.76(8) . 2_665 ?
B2 O8 Al 128.5(3) . 2_665 ?
B2 O8 K3 90.8(2) . . ?
Al O8 K3 140.57(14) 2_665 . ?
B2 O8 K3 72.6(2) . 2_675 ?
Al O8 K3 87.35(11) 2_665 2_675 ?
K3 O8 K3 110.19(10) . 2_675 ?
B1 O9 B2 121.1(3) . . ?
B1 O9 K3 133.2(3) . . ?
B2 O9 K3 100.2(2) . . ?
B1 O10 B3 124.0(3) . . ?
B1 O10 K2 94.1(2) . 1_455 ?
B3 O10 K2 122.0(2) . 1_455 ?
B4 O11 B3 122.2(3) . . ?
B4 O11 K2 119.2(3) . 2_665 ?
B3 O11 K2 109.1(2) . 2_665 ?
B7 O12 Na 144.5(3) . 1_655 ?
B7 O12 K1 92.8(3) . 2_766 ?
Na O12 K1 92.44(11) 1_655 2_766 ?
B7 O12 H12 102(4) . . ?
Na O12 H12 109(4) 1_655 . ?
K1 O12 H12 109(4) 2_766 . ?
B4 O13 B5 122.9(3) . . ?
B4 O13 K1 99.1(2) . . ?
B5 O13 K1 137.9(2) . . ?
B4 O13 K1 92.2(2) . 2_666 ?
B5 O13 K1 92.4(2) . 2_666 ?
K1 O13 K1 86.41(10) . 2_666 ?
B4 O13 K2 85.4(2) . . ?
B5 O13 K2 85.1(2) . . ?
K1 O13 K2 98.52(10) . . ?
K1 O13 K2 174.79(11) 2_666 . ?
B4 O14 Al 149.6(3) . . ?
B4 O14 K1 93.8(2) . . ?
Al O14 K1 101.67(15) . . ?
K1 O1W K2 107.90(15) . . ?
K1 O1W K1 98.86(14) . 2_766 ?
K2 O1W K1 120.73(17) . 2_766 ?
K1 O1W H1WA 109.9 . . ?
K2 O1W H1WA 110.0 . . ?
K1 O1W H1WA 108.6 2_766 . ?
K1 O1W H1WB 12.8 . . ?
K2 O1W H1WB 105.4 . . ?
K1 O1W H1WB 89.8 2_766 . ?
H1WA O1W H1WB 121.8 . . ?

loop_
_geom_bond_atom_site_label_1
_geom_bond_atom_site_label_2
_geom_bond_distance
_geom_bond_site_symmetry_2
_geom_bond_publ_flag
Al O14 1.721(3) . ?
Al O4 1.735(3) 2_666 ?
Al O8 1.747(3) 2_665 ?
Al O5 1.754(3) 2_565 ?
Al K3 3.6367(14) 1_545 ?
Al K1 3.669(2) . ?
Al K2 3.9337(15) 2_665 ?
K1 O13 2.781(3) . ?
K1 O1W 2.784(5) . ?
K1 O2 2.866(3) 2_666 ?
K1 O14 2.910(4) . ?
K1 O1W 2.967(5) 2_766 ?
K1 O13 3.029(4) 2_666 ?
K1 O12 3.193(4) 2_766 ?
K1 B4 3.285(5) . ?
K1 B4 3.369(5) 2_666 ?
K1 B5 3.423(5) 2_666 ?
K1 B7 3.534(5) 2_766 ?
K1 H1WB 1.9114 . ?
K2 O3 2.715(3) . ?
K2 O11 2.727(3) 2_665 ?
K2 O10 2.802(3) 1_655 ?
K2 O1W 2.846(5) . ?
K2 O5 2.970(3) 1_655 ?
K2 O7 3.148(3) . ?
K2 B1 3.199(4) 1_655 ?
K2 O13 3.215(3) . ?
K2 O7 3.241(3) 2_665 ?
K2 B4 3.390(4) . ?
K2 B5 3.420(5) . ?
K2 B3 3.496(5) 2_665 ?
K3 O6 2.666(3) 1_454 ?
K3 O9 2.671(3) . ?
K3 O5 2.738(3) 2_575 ?
K3 O3 2.815(3) 2_675 ?
K3 O7 2.863(3) 2_675 ?
K3 O1 2.877(3) 2_675 ?
K3 O8 2.909(3) . ?
K3 O4 2.925(3) 1_454 ?
K3 B2 3.144(4) 2_675 ?
K3 B2 3.225(5) . ?
K3 B6 3.227(4) 1_454 ?
K3 O8 3.271(3) 2_675 ?
Na O2 2.327(3) . ?
Na O2 2.327(3) 2_676 ?
Na O12 2.367(3) 2_776 ?
Na O12 2.367(3) 1_455 ?
Na O1 2.646(3) . ?
Na O1 2.646(3) 2_676 ?
Na B5 3.001(5) . ?
Na B5 3.001(5) 2_676 ?
Na B6 3.040(4) . ?
Na B6 3.040(4) 2_676 ?
Na K3 3.9923(9) 1_556 ?
Na K3 3.9923(9) 2_675 ?
B1 O5 1.343(5) . ?
B1 O10 1.359(5) . ?
B1 O9 1.385(5) . ?
B1 K2 3.199(4) 1_455 ?
B2 O7 1.347(5) . ?
B2 O8 1.351(5) . ?
B2 O9 1.394(5) . ?
B2 K3 3.144(4) 2_675 ?
B3 O1 1.442(5) . ?
B3 O11 1.469(5) . ?
B3 O10 1.487(5) . ?
B3 O7 1.492(5) . ?
B3 K3 3.414(4) 2_675 ?
B3 K2 3.496(5) 2_665 ?
B4 O14 1.344(6) . ?
B4 O11 1.358(5) . ?
B4 O13 1.362(5) . ?
B4 K1 3.369(5) 2_666 ?
B5 O1 1.422(5) . ?
B5 O13 1.473(5) . ?
B5 O2 1.485(5) . ?
B5 O3 1.500(5) . ?
B5 K3 3.404(5) 2_675 ?
B5 K1 3.423(5) 2_666 ?
B6 O4 1.342(5) . ?
B6 O2 1.355(5) . ?
B6 O6 1.406(5) . ?
B6 K3 3.227(4) 1_656 ?
B7 O3 1.335(5) . ?
B7 O12 1.367(5) . ?
B7 O6 1.377(5) . ?
B7 K3 3.500(5) 2_675 ?
B7 K1 3.534(5) 2_766 ?
O1 K3 2.877(3) 2_675 ?
O2 K1 2.866(3) 2_666 ?
O3 K3 2.815(3) 2_675 ?
O4 Al 1.735(3) 2_666 ?
O4 K3 2.925(3) 1_656 ?
O5 Al 1.754(3) 2_565 ?
O5 K3 2.738(3) 2_575 ?
O5 K2 2.970(3) 1_455 ?
O6 K3 2.666(3) 1_656 ?
O7 K3 2.863(3) 2_675 ?
O7 K2 3.241(3) 2_665 ?
O8 Al 1.747(3) 2_665 ?
O8 K3 3.271(3) 2_675 ?
O10 K2 2.802(3) 1_455 ?
O11 K2 2.727(3) 2_665 ?
O12 Na 2.367(3) 1_655 ?
O12 K1 3.193(4) 2_766 ?
O12 H12 0.79(6) . ?
O13 K1 3.029(4) 2_666 ?
O1W K1 2.967(5) 2_766 ?
O1W H1WA 0.8500 . ?
O1W H1WB 0.9054 . ?

loop_
_geom_torsion_atom_site_label_1
_geom_torsion_atom_site_label_2
_geom_torsion_atom_site_label_3
_geom_torsion_atom_site_label_4
_geom_torsion
_geom_torsion_site_symmetry_1
_geom_torsion_site_symmetry_2
_geom_torsion_site_symmetry_3
_geom_torsion_site_symmetry_4
_geom_torsion_publ_flag
O13 B5 O1 B3 -26.1(5) . . . . ?
O2 B5 O1 B3 -146.0(3) . . . . ?
O3 B5 O1 B3 94.1(4) . . . . ?
Na B5 O1 B3 -160.8(3) . . . . ?
K3 B5 O1 B3 106.7(3) 2_675 . . . ?
K2 B5 O1 B3 44.3(3) . . . . ?
K1 B5 O1 B3 -89.3(3) 2_666 . . . ?
O13 B5 O1 Na 134.7(3) . . . . ?
O2 B5 O1 Na 14.8(3) . . . . ?
O3 B5 O1 Na -105.2(3) . . . . ?
K3 B5 O1 Na -92.49(10) 2_675 . . . ?
K2 B5 O1 Na -154.93(11) . . . . ?
K1 B5 O1 Na 71.50(12) 2_666 . . . ?
O13 B5 O1 K3 -132.8(3) . . . 2_675 ?
O2 B5 O1 K3 107.3(3) . . . 2_675 ?
O3 B5 O1 K3 -12.7(3) . . . 2_675 ?
Na B5 O1 K3 92.49(10) . . . 2_675 ?
K2 B5 O1 K3 -62.44(14) . . . 2_675 ?
K1 B5 O1 K3 163.99(10) 2_666 . . 2_675 ?
O11 B3 O1 B5 28.3(5) . . . . ?
O10 B3 O1 B5 146.6(3) . . . . ?
O7 B3 O1 B5 -92.0(4) . . . . ?
K3 B3 O1 B5 -106.8(3) 2_675 . . . ?
K2 B3 O1 B5 -10.7(8) 2_665 . . . ?
O11 B3 O1 Na -118.5(4) . . . . ?
O10 B3 O1 Na -0.2(6) . . . . ?
O7 B3 O1 Na 121.2(3) . . . . ?
K3 B3 O1 Na 106.4(4) 2_675 . . . ?
K2 B3 O1 Na -157.4(3) 2_665 . . . ?
O11 B3 O1 K3 135.0(3) . . . 2_675 ?
O10 B3 O1 K3 -106.6(3) . . . 2_675 ?
O7 B3 O1 K3 14.8(3) . . . 2_675 ?
K2 B3 O1 K3 96.1(5) 2_665 . . 2_675 ?
O4 B6 O2 B5 -169.6(4) . . . . ?
O6 B6 O2 B5 12.2(6) . . . . ?
Na B6 O2 B5 118.9(4) . . . . ?
K3 B6 O2 B5 74.3(10) 1_656 . . . ?
O4 B6 O2 Na 71.6(4) . . . . ?
O6 B6 O2 Na -106.7(3) . . . . ?
K3 B6 O2 Na -44.6(10) 1_656 . . . ?
O4 B6 O2 K1 -44.0(5) . . . 2_666 ?
O6 B6 O2 K1 137.7(3) . . . 2_666 ?
Na B6 O2 K1 -115.6(2) . . . 2_666 ?
K3 B6 O2 K1 -160.2(8) 1_656 . . 2_666 ?
O1 B5 O2 B6 -139.2(4) . . . . ?
O13 B5 O2 B6 97.7(4) . . . . ?
O3 B5 O2 B6 -19.0(5) . . . . ?
Na B5 O2 B6 -121.9(4) . . . . ?
K3 B5 O2 B6 -78.1(4) 2_675 . . . ?
K2 B5 O2 B6 18.1(8) . . . . ?
K1 B5 O2 B6 133.6(4) 2_666 . . . ?
O1 B5 O2 Na -17.3(3) . . . . ?
O13 B5 O2 Na -140.4(2) . . . . ?
O3 B5 O2 Na 103.0(3) . . . . ?
K3 B5 O2 Na 43.9(2) 2_675 . . . ?
K2 B5 O2 Na 140.1(5) . . . . ?
K1 B5 O2 Na -104.42(13) 2_666 . . . ?
O1 B5 O2 K1 87.1(3) . . . 2_666 ?
O13 B5 O2 K1 -36.0(3) . . . 2_666 ?
O3 B5 O2 K1 -152.6(3) . . . 2_666 ?
Na B5 O2 K1 104.42(14) . . . 2_666 ?
K3 B5 O2 K1 148.32(15) 2_675 . . 2_666 ?
K2 B5 O2 K1 -115.5(5) . . . 2_666 ?
O12 B7 O3 B5 178.0(4) . . . . ?
O6 B7 O3 B5 -2.9(6) . . . . ?
K3 B7 O3 B5 -116.0(4) 2_675 . . . ?
K1 B7 O3 B5 99.3(4) 2_766 . . . ?
O12 B7 O3 K2 39.1(6) . . . . ?
O6 B7 O3 K2 -141.8(3) . . . . ?
K3 B7 O3 K2 105.1(3) 2_675 . . . ?
K1 B7 O3 K2 -39.6(4) 2_766 . . . ?
O12 B7 O3 K3 -66.0(5) . . . 2_675 ?
O6 B7 O3 K3 113.1(4) . . . 2_675 ?
K1 B7 O3 K3 -144.65(18) 2_766 . . 2_675 ?
O1 B5 O3 B7 133.9(4) . . . . ?
O13 B5 O3 B7 -102.7(4) . . . . ?
O2 B5 O3 B7 14.1(5) . . . . ?
Na B5 O3 B7 67.2(4) . . . . ?
K3 B5 O3 B7 120.9(4) 2_675 . . . ?
K2 B5 O3 B7 -144.8(4) . . . . ?
K1 B5 O3 B7 -39.1(7) 2_666 . . . ?
O1 B5 O3 K2 -81.3(3) . . . . ?
O13 B5 O3 K2 42.1(3) . . . . ?
O2 B5 O3 K2 158.9(2) . . . . ?
Na B5 O3 K2 -148.03(14) . . . . ?
K3 B5 O3 K2 -94.25(13) 2_675 . . . ?
K1 B5 O3 K2 105.7(5) 2_666 . . . ?
O1 B5 O3 K3 13.0(3) . . . 2_675 ?
O13 B5 O3 K3 136.4(3) . . . 2_675 ?
O2 B5 O3 K3 -106.9(3) . . . 2_675 ?
Na B5 O3 K3 -53.8(2) . . . 2_675 ?
K2 B5 O3 K3 94.25(13) . . . 2_675 ?
K1 B5 O3 K3 -160.1(5) 2_666 . . 2_675 ?
O2 B6 O4 Al 59.1(5) . . . 2_666 ?
O6 B6 O4 Al -122.7(3) . . . 2_666 ?
Na B6 O4 Al 103.7(3) . . . 2_666 ?
K3 B6 O4 Al -138.1(3) 1_656 . . 2_666 ?
O2 B6 O4 K3 -162.8(4) . . . 1_656 ?
O6 B6 O4 K3 15.5(3) . . . 1_656 ?
Na B6 O4 K3 -118.14(13) . . . 1_656 ?
O10 B1 O5 Al -146.6(3) . . . 2_565 ?
O9 B1 O5 Al 30.2(6) . . . 2_565 ?
K2 B1 O5 Al -114.5(3) 1_455 . . 2_565 ?
O10 B1 O5 K3 53.9(5) . . . 2_575 ?
O9 B1 O5 K3 -129.3(3) . . . 2_575 ?
K2 B1 O5 K3 85.97(18) 1_455 . . 2_575 ?
O10 B1 O5 K2 -32.1(4) . . . 1_455 ?
O9 B1 O5 K2 144.7(4) . . . 1_455 ?
O3 B7 O6 B6 -6.0(6) . . . . ?
O12 B7 O6 B6 173.2(4) . . . . ?
K3 B7 O6 B6 54.7(5) 2_675 . . . ?
K1 B7 O6 B6 -129.8(3) 2_766 . . . ?
O3 B7 O6 K3 -156.7(3) . . . 1_656 ?
O12 B7 O6 K3 22.5(6) . . . 1_656 ?
K3 B7 O6 K3 -96.0(4) 2_675 . . 1_656 ?
K1 B7 O6 K3 79.5(3) 2_766 . . 1_656 ?
O4 B6 O6 B7 -176.9(4) . . . . ?
O2 B6 O6 B7 1.5(6) . . . . ?
Na B6 O6 B7 -52.8(5) . . . . ?
K3 B6 O6 B7 -159.6(4) 1_656 . . . ?
O4 B6 O6 K3 -17.3(4) . . . 1_656 ?
O2 B6 O6 K3 161.0(3) . . . 1_656 ?
Na B6 O6 K3 106.8(2) . . . 1_656 ?
O8 B2 O7 B3 162.7(4) . . . . ?
O9 B2 O7 B3 -15.9(6) . . . . ?
K3 B2 O7 B3 99.3(4) 2_675 . . . ?
K3 B2 O7 B3 45.6(13) . . . . ?
O8 B2 O7 K3 63.3(4) . . . 2_675 ?
O9 B2 O7 K3 -115.3(4) . . . 2_675 ?
K3 B2 O7 K3 -53.7(11) . . . 2_675 ?
O8 B2 O7 K2 -14.5(7) . . . . ?
O9 B2 O7 K2 166.9(3) . . . . ?
K3 B2 O7 K2 -77.8(3) 2_675 . . . ?
K3 B2 O7 K2 -131.5(10) . . . . ?
O8 B2 O7 K2 -104.4(4) . . . 2_665 ?
O9 B2 O7 K2 77.0(4) . . . 2_665 ?
K3 B2 O7 K2 -167.76(13) 2_675 . . 2_665 ?
K3 B2 O7 K2 138.6(11) . . . 2_665 ?
O1 B3 O7 B2 -109.2(4) . . . . ?
O11 B3 O7 B2 127.0(4) . . . . ?
O10 B3 O7 B2 11.3(5) . . . . ?
K3 B3 O7 B2 -94.4(4) 2_675 . . . ?
K2 B3 O7 B2 99.8(4) 2_665 . . . ?
O1 B3 O7 K3 -14.8(3) . . . 2_675 ?
O11 B3 O7 K3 -138.6(3) . . . 2_675 ?
O10 B3 O7 K3 105.7(3) . . . 2_675 ?
K2 B3 O7 K3 -165.78(12) 2_665 . . 2_675 ?
O1 B3 O7 K2 68.8(3) . . . . ?
O11 B3 O7 K2 -55.0(3) . . . . ?
O10 B3 O7 K2 -170.7(3) . . . . ?
K3 B3 O7 K2 83.64(10) 2_675 . . . ?
K2 B3 O7 K2 -82.14(10) 2_665 . . . ?
O1 B3 O7 K2 150.9(3) . . . 2_665 ?
O11 B3 O7 K2 27.2(3) . . . 2_665 ?
O10 B3 O7 K2 -88.5(3) . . . 2_665 ?
K3 B3 O7 K2 165.78(12) 2_675 . . 2_665 ?
O7 B2 O8 Al 16.9(6) . . . 2_665 ?
O9 B2 O8 Al -164.5(3) . . . 2_665 ?
K3 B2 O8 Al 71.9(3) 2_675 . . 2_665 ?
K3 B2 O8 Al -177.2(3) . . . 2_665 ?
O7 B2 O8 K3 -165.9(4) . . . . ?
O9 B2 O8 K3 12.7(4) . . . . ?
K3 B2 O8 K3 -110.92(9) 2_675 . . . ?
O7 B2 O8 K3 -55.0(4) . . . 2_675 ?
O9 B2 O8 K3 123.6(4) . . . 2_675 ?
K3 B2 O8 K3 110.92(9) . . . 2_675 ?
O5 B1 O9 B2 -172.0(4) . . . . ?
O10 B1 O9 B2 4.8(6) . . . . ?
K2 B1 O9 B2 -76.5(6) 1_455 . . . ?
O5 B1 O9 K3 39.6(6) . . . . ?
O10 B1 O9 K3 -143.6(3) . . . . ?
K2 B1 O9 K3 135.1(4) 1_455 . . . ?
O7 B2 O9 B1 7.4(6) . . . . ?
O8 B2 O9 B1 -171.2(4) . . . . ?
K3 B2 O9 B1 -71.0(5) 2_675 . . . ?
K3 B2 O9 B1 -157.2(4) . . . . ?
O7 B2 O9 K3 164.6(3) . . . . ?
O8 B2 O9 K3 -14.1(4) . . . . ?
K3 B2 O9 K3 86.2(3) 2_675 . . . ?
O5 B1 O10 B3 167.8(4) . . . . ?
O9 B1 O10 B3 -9.0(6) . . . . ?
K2 B1 O10 B3 133.5(4) 1_455 . . . ?
O5 B1 O10 K2 34.3(4) . . . 1_455 ?
O9 B1 O10 K2 -142.5(3) . . . 1_455 ?
O1 B3 O10 B1 123.0(4) . . . . ?
O11 B3 O10 B1 -114.6(4) . . . . ?
O7 B3 O10 B1 1.4(5) . . . . ?
K3 B3 O10 B1 62.3(4) 2_675 . . . ?
K2 B3 O10 B1 -67.2(4) 2_665 . . . ?
O1 B3 O10 K2 -115.6(3) . . . 1_455 ?
O11 B3 O10 K2 6.8(4) . . . 1_455 ?
O7 B3 O10 K2 122.8(3) . . . 1_455 ?
K3 B3 O10 K2 -176.32(10) 2_675 . . 1_455 ?
K2 B3 O10 K2 54.2(2) 2_665 . . 1_455 ?
O14 B4 O11 B3 174.2(4) . . . . ?
O13 B4 O11 B3 -6.2(6) . . . . ?
K1 B4 O11 B3 66.2(4) 2_666 . . . ?
K2 B4 O11 B3 -70.9(3) . . . . ?
O14 B4 O11 K2 -43.1(5) . . . 2_665 ?
O13 B4 O11 K2 136.5(3) . . . 2_665 ?
K1 B4 O11 K2 -151.09(14) 2_666 . . 2_665 ?
K2 B4 O11 K2 71.8(2) . . . 2_665 ?
O1 B3 O11 B4 -11.3(5) . . . . ?
O10 B3 O11 B4 -130.9(4) . . . . ?
O7 B3 O11 B4 111.0(4) . . . . ?
K3 B3 O11 B4 53.5(6) 2_675 . . . ?
K2 B3 O11 B4 145.9(4) 2_665 . . . ?
O1 B3 O11 K2 -157.2(3) . . . 2_665 ?
O10 B3 O11 K2 83.2(3) . . . 2_665 ?
O7 B3 O11 K2 -35.0(3) . . . 2_665 ?
K3 B3 O11 K2 -92.4(4) 2_675 . . 2_665 ?
O3 B7 O12 Na 148.0(4) . . . 1_655 ?
O6 B7 O12 Na -31.2(7) . . . 1_655 ?
K3 B7 O12 Na 104.0(4) 2_675 . . 1_655 ?
K1 B7 O12 Na -98.2(5) 2_766 . . 1_655 ?
O3 B7 O12 K1 -113.8(4) . . . 2_766 ?
O6 B7 O12 K1 67.0(4) . . . 2_766 ?
K3 B7 O12 K1 -157.84(11) 2_675 . . 2_766 ?
O14 B4 O13 B5 -171.7(4) . . . . ?
O11 B4 O13 B5 8.7(6) . . . . ?
K1 B4 O13 B5 179.0(4) . . . . ?
K1 B4 O13 B5 -94.3(3) 2_666 . . . ?
K2 B4 O13 B5 81.1(3) . . . . ?
O14 B4 O13 K1 9.3(4) . . . . ?
O11 B4 O13 K1 -170.3(3) . . . . ?
K1 B4 O13 K1 86.71(12) 2_666 . . . ?
K2 B4 O13 K1 -97.91(12) . . . . ?
O14 B4 O13 K1 -77.4(4) . . . 2_666 ?
O11 B4 O13 K1 103.0(4) . . . 2_666 ?
K1 B4 O13 K1 -86.71(12) . . . 2_666 ?
K2 B4 O13 K1 175.37(11) . . . 2_666 ?
O14 B4 O13 K2 107.2(4) . . . . ?
O11 B4 O13 K2 -72.4(4) . . . . ?
K1 B4 O13 K2 97.91(12) . . . . ?
K1 B4 O13 K2 -175.37(11) 2_666 . . . ?
O1 B5 O13 B4 6.8(5) . . . . ?
O2 B5 O13 B4 127.5(4) . . . . ?
O3 B5 O13 B4 -114.6(4) . . . . ?
Na B5 O13 B4 79.8(5) . . . . ?
K3 B5 O13 B4 -58.3(5) 2_675 . . . ?
K2 B5 O13 B4 -81.3(4) . . . . ?
K1 B5 O13 B4 94.2(4) 2_666 . . . ?
O1 B5 O13 K1 -174.6(2) . . . . ?
O2 B5 O13 K1 -53.9(5) . . . . ?
O3 B5 O13 K1 63.9(5) . . . . ?
Na B5 O13 K1 -101.6(4) . . . . ?
K3 B5 O13 K1 120.3(3) 2_675 . . . ?
K2 B5 O13 K1 97.3(3) . . . . ?
K1 B5 O13 K1 -87.3(3) 2_666 . . . ?
O1 B5 O13 K1 -87.4(3) . . . 2_666 ?
O2 B5 O13 K1 33.3(3) . . . 2_666 ?
O3 B5 O13 K1 151.2(3) . . . 2_666 ?
Na B5 O13 K1 -14.4(4) . . . 2_666 ?
K3 B5 O13 K1 -152.4(3) 2_675 . . 2_666 ?
K2 B5 O13 K1 -175.44(11) . . . 2_666 ?
O1 B5 O13 K2 88.1(3) . . . . ?
O2 B5 O13 K2 -151.2(3) . . . . ?
O3 B5 O13 K2 -33.4(3) . . . . ?
Na B5 O13 K2 161.1(3) . . . . ?
K3 B5 O13 K2 23.0(3) 2_675 . . . ?
K1 B5 O13 K2 175.44(11) 2_666 . . . ?
O11 B4 O14 Al 49.9(8) . . . . ?
O13 B4 O14 Al -129.7(5) . . . . ?
K1 B4 O14 Al -120.9(6) . . . . ?
K1 B4 O14 Al 169.0(5) 2_666 . . . ?
K2 B4 O14 Al -49.4(7) . . . . ?
O11 B4 O14 K1 170.8(4) . . . . ?
O13 B4 O14 K1 -8.8(4) . . . . ?
K1 B4 O14 K1 -70.13(13) 2_666 . . . ?
K2 B4 O14 K1 71.5(2) . . . . ?
O4 Al O14 B4 -169.4(6) 2_666 . . . ?
O8 Al O14 B4 70.6(6) 2_665 . . . ?
O5 Al O14 B4 -49.1(6) 2_565 . . . ?
K3 Al O14 B4 -1.5(7) 1_545 . . . ?
K1 Al O14 B4 119.0(6) . . . . ?
K2 Al O14 B4 -21.9(6) 2_665 . . . ?
O4 Al O14 K1 71.55(15) 2_666 . . . ?
O8 Al O14 K1 -48.48(16) 2_665 . . . ?
O5 Al O14 K1 -168.17(11) 2_565 . . . ?
K3 Al O14 K1 -120.51(11) 1_545 . . . ?
K2 Al O14 K1 -140.89(12) 2_665 . . . ?
